data_4514137
loop_
_publ_author_name
'Li, Huaifeng'
'Wang, Yuan'
'Lai, Zhiping'
'Huang, Kuo-Wei'

_publ_section_title
;
 Selective Catalytic Hydrogenation of Arenols by a Well-Defined Complex of
 Ruthenium and Phosphorus--Nitrogen PN3--Pincer Ligand Containing a
 Phenanthroline Backbone
;
_journal_issue 7
_journal_name_full 'ACS Catalysis'
_journal_page_first 4446
_journal_paper_doi 10.1021/acscatal.7b01316
_journal_volume 7
_journal_year 2017
_chemical_formula_sum 'C22 H31 Cl N3 O2 P Ru'
_chemical_formula_weight 536.99
_chemical_name_systematic
; 
 ? 
;
_space_group_IT_number 14
_symmetry_cell_setting monoclinic
_symmetry_space_group_name_Hall '-P 2ybc'
_symmetry_space_group_name_H-M 'P 1 21/c 1'
_atom_sites_solution_hydrogens geom
_atom_sites_solution_primary direct
_atom_sites_solution_secondary difmap
_audit_creation_method SHELXL-97
_cell_angle_alpha 90.00
_cell_angle_beta 97.7900(10)
_cell_angle_gamma 90.00
_cell_formula_units_Z 4
_cell_length_a 8.49040(10)
_cell_length_b 16.3262(3)
_cell_length_c 17.4261(3)
_cell_measurement_temperature 293(2)
_cell_volume 2393.24(7)
_computing_structure_refinement 'SHELXL-97 (Sheldrick, 1997)'
_computing_structure_solution 'SHELXS-97 (Sheldrick, 1990)'
_diffrn_ambient_temperature 293(2)
_diffrn_measured_fraction_theta_full 0.998
_diffrn_measured_fraction_theta_max 0.998
_diffrn_measurement_device_type 'multiwire proportional'
_diffrn_radiation_monochromator graphite
_diffrn_radiation_source 'fine-focus sealed tube'
_diffrn_radiation_type MoK\a
_diffrn_radiation_wavelength 0.71073
_diffrn_reflns_av_R_equivalents 0.0395
_diffrn_reflns_av_sigmaI/netI 0.0228
_diffrn_reflns_limit_h_max 10
_diffrn_reflns_limit_h_min -10
_diffrn_reflns_limit_k_max 20
_diffrn_reflns_limit_k_min -20
_diffrn_reflns_limit_l_max 21
_diffrn_reflns_limit_l_min -21
_diffrn_reflns_number 36733
_diffrn_reflns_theta_full 26.00
_diffrn_reflns_theta_max 26.00
_diffrn_reflns_theta_min 3.38
_exptl_absorpt_coefficient_mu 0.856
_exptl_crystal_density_diffrn 1.490
_exptl_crystal_density_method 'not measured'
_exptl_crystal_description block
_exptl_crystal_F_000 1104
_refine_diff_density_max 0.463
_refine_diff_density_min -0.226
_refine_diff_density_rms 0.056
_refine_ls_extinction_method none
_refine_ls_goodness_of_fit_ref 1.059
_refine_ls_hydrogen_treatment mixed
_refine_ls_matrix_type full
_refine_ls_number_parameters 290
_refine_ls_number_reflns 4696
_refine_ls_number_restraints 0
_refine_ls_restrained_S_all 1.059
_refine_ls_R_factor_all 0.0335
_refine_ls_R_factor_gt 0.0268
_refine_ls_shift/su_max 0.002
_refine_ls_shift/su_mean 0.000
_refine_ls_structure_factor_coef Fsqd
_refine_ls_weighting_details 'calc w=1/[\s^2^(Fo^2^)+(0.0337P)^2^+1.0039P] where P=(Fo^2^+2Fc^2^)/3'
_refine_ls_weighting_scheme calc
_refine_ls_wR_factor_gt 0.0671
_refine_ls_wR_factor_ref 0.0695
_reflns_number_gt 4083
_reflns_number_total 4696
_reflns_threshold_expression >2sigma(I)
_cod_data_source_file cs7b01316_si_003.cif
_cod_data_source_block abcdefg3
_cod_depositor_comments
;
The following automatic conversions were performed:

'_symmetry_cell_setting' value 'Monoclinic' changed to 'monoclinic'
according to
/home/data/users/saulius/crontab/automatic-downloads/rss-feeds/ACS/lib/dictionaries/cif_core.dic
dictionary named 'cif_core.dic' version 2.4.2 from 2011-04-26.

Automatic conversion script
Id: cif_fix_values 4973 2017-02-22 13:04:09Z antanas 

 Adding full bibliography for 4514136--4514137.cif.
;
_cod_original_sg_symbol_H-M 'P2(1)/c  '
_cod_database_code 4514137

loop_
_symmetry_equiv_pos_as_xyz
'x, y, z'
'-x, y+1/2, -z+1/2'
'-x, -y, -z'
'x, -y-1/2, z-1/2'

loop_
_atom_site_label
_atom_site_type_symbol
_atom_site_fract_x
_atom_site_fract_y
_atom_site_fract_z
_atom_site_U_iso_or_equiv
_atom_site_adp_type
_atom_site_occupancy
_atom_site_symmetry_multiplicity
_atom_site_calc_flag
_atom_site_refinement_flags
Ru1 Ru 0.27138(2) 0.823872(11) 0.152155(10) 0.03186(7) Uani 1 1 d .
P1 P 0.37891(7) 0.70903(4) 0.10520(3) 0.03314(14) Uani 1 1 d .
O1 O 0.1565(3) 0.75053(16) 0.29193(13) 0.0810(7) Uani 1 1 d .
O2 O 0.5676(3) 0.66483(16) 0.89521(14) 0.0704(7) Uani 1 1 d .
N1 N 0.4294(3) 0.74623(13) 0.01916(12) 0.0424(5) Uani 1 1 d .
N2 N 0.3265(2) 0.86984(11) 0.04831(10) 0.0315(4) Uani 1 1 d .
N3 N 0.1674(2) 0.94437(12) 0.14847(11) 0.0352(4) Uani 1 1 d .
C1 C 0.0848(3) 0.98116(16) 0.19807(15) 0.0441(6) Uani 1 1 d .
H14 H 0.0674 0.9534 0.2427 0.053 Uiso 1 1 calc R
C2 C 0.0234(3) 1.05998(17) 0.18557(16) 0.0500(7) Uani 1 1 d .
H13 H -0.0338 1.0835 0.2218 0.060 Uiso 1 1 calc R
C3 C 0.0459(3) 1.10284(16) 0.12136(16) 0.0460(6) Uani 1 1 d .
H12 H 0.0041 1.1553 0.1133 0.055 Uiso 1 1 calc R
C4 C 0.1330(3) 1.06708(14) 0.06721(14) 0.0373(5) Uani 1 1 d .
C5 C 0.1612(3) 1.10472(15) -0.00360(15) 0.0437(6) Uani 1 1 d .
H20 H 0.1227 1.1573 -0.0150 0.052 Uiso 1 1 calc R
C6 C 0.2424(3) 1.06608(15) -0.05449(14) 0.0419(6) Uani 1 1 d .
H21 H 0.2590 1.0924 -0.1000 0.050 Uiso 1 1 calc R
C7 C 0.3032(3) 0.98500(14) -0.03914(13) 0.0348(5) Uani 1 1 d .
C8 C 0.3831(3) 0.93832(15) -0.09046(13) 0.0392(5) Uani 1 1 d .
H5 H 0.4054 0.9614 -0.1366 0.047 Uiso 1 1 calc R
C9 C 0.4274(3) 0.85959(16) -0.07248(13) 0.0385(5) Uani 1 1 d .
H6 H 0.4786 0.8287 -0.1065 0.046 Uiso 1 1 calc R
C10 C 0.3951(3) 0.82529(14) -0.00197(12) 0.0328(5) Uani 1 1 d .
C11 C 0.2779(2) 0.94757(13) 0.02972(12) 0.0309(5) Uani 1 1 d .
C12 C 0.1923(2) 0.98759(14) 0.08372(13) 0.0326(5) Uani 1 1 d .
C13 C 0.5737(3) 0.66757(15) 0.15559(14) 0.0397(6) Uani 1 1 d .
C14 C 0.6959(3) 0.7354(2) 0.1524(2) 0.0635(8) Uani 1 1 d .
H3A H 0.7927 0.7209 0.1847 0.095 Uiso 1 1 calc R
H3B H 0.6555 0.7857 0.1706 0.095 Uiso 1 1 calc R
H3C H 0.7167 0.7423 0.1000 0.095 Uiso 1 1 calc R
C15 C 0.6396(4) 0.59150(19) 0.12122(19) 0.0658(9) Uani 1 1 d .
H4A H 0.7468 0.5824 0.1452 0.099 Uiso 1 1 calc R
H4B H 0.6387 0.5990 0.0665 0.099 Uiso 1 1 calc R
H4C H 0.5752 0.5450 0.1302 0.099 Uiso 1 1 calc R
C16 C 0.5513(4) 0.6529(2) 0.24028(17) 0.0704(9) Uani 1 1 d .
H2A H 0.4763 0.6093 0.2430 0.106 Uiso 1 1 calc R
H2B H 0.5121 0.7020 0.2614 0.106 Uiso 1 1 calc R
H2C H 0.6514 0.6382 0.2695 0.106 Uiso 1 1 calc R
C17 C 0.2399(3) 0.62224(17) 0.06976(17) 0.0510(7) Uani 1 1 d .
C18 C 0.3076(4) 0.5597(2) 0.0187(2) 0.0737(10) Uani 1 1 d .
H18A H 0.3808 0.5247 0.0502 0.111 Uiso 1 1 calc R
H18B H 0.3621 0.5875 -0.0185 0.111 Uiso 1 1 calc R
H18C H 0.2227 0.5274 -0.0078 0.111 Uiso 1 1 calc R
C19 C 0.1891(6) 0.5788(3) 0.1397(3) 0.128(2) Uani 1 1 d .
H17A H 0.1049 0.5410 0.1228 0.192 Uiso 1 1 calc R
H17B H 0.1524 0.6185 0.1739 0.192 Uiso 1 1 calc R
H17C H 0.2779 0.5495 0.1666 0.192 Uiso 1 1 calc R
C20 C 0.0946(5) 0.6589(3) 0.0205(3) 0.127(2) Uani 1 1 d .
H19A H 0.1281 0.6903 -0.0209 0.190 Uiso 1 1 calc R
H19B H 0.0390 0.6938 0.0522 0.190 Uiso 1 1 calc R
H19C H 0.0253 0.6156 -0.0005 0.190 Uiso 1 1 calc R
C21 C 0.2041(3) 0.77906(16) 0.23919(15) 0.0462(6) Uani 1 1 d .
C99 C 0.7286(4) 0.6774(2) 0.8967(2) 0.0818(11) Uani 1 1 d .
H22A H 0.7678 0.7102 0.9409 0.123 Uiso 1 1 calc R
H22B H 0.7475 0.7052 0.8503 0.123 Uiso 1 1 calc R
H22C H 0.7825 0.6256 0.9000 0.123 Uiso 1 1 calc R
Cl1 Cl 0.50697(8) 0.90322(4) 0.22776(4) 0.04837(16) Uani 1 1 d .
H1 H 0.114(3) 0.7930(17) 0.1063(15) 0.052(7) Uiso 1 1 d .
H2 H 0.462(3) 0.7186(17) -0.0092(15) 0.034(7) Uiso 1 1 d .
H99 H 0.528(4) 0.647(2) 0.859(2) 0.075(12) Uiso 1 1 d .

loop_
_atom_site_aniso_label
_atom_site_aniso_U_11
_atom_site_aniso_U_22
_atom_site_aniso_U_33
_atom_site_aniso_U_23
_atom_site_aniso_U_13
_atom_site_aniso_U_12
Ru1 0.04245(12) 0.02810(11) 0.02696(11) 0.00147(7) 0.01176(8) 0.00477(7)
P1 0.0439(3) 0.0276(3) 0.0293(3) 0.0014(2) 0.0101(2) 0.0056(2)
O1 0.1149(19) 0.0772(16) 0.0615(14) 0.0213(12) 0.0498(13) -0.0041(14)
O2 0.0715(15) 0.0925(19) 0.0481(13) -0.0265(13) 0.0112(11) 0.0062(12)
N1 0.0681(14) 0.0338(12) 0.0290(11) 0.0000(9) 0.0199(10) 0.0170(10)
N2 0.0397(10) 0.0291(10) 0.0262(9) 0.0009(8) 0.0065(7) 0.0043(8)
N3 0.0407(10) 0.0326(10) 0.0334(10) -0.0034(8) 0.0088(8) 0.0034(8)
C1 0.0521(14) 0.0427(15) 0.0397(13) -0.0077(11) 0.0146(11) 0.0081(11)
C2 0.0527(15) 0.0448(15) 0.0549(16) -0.0146(13) 0.0153(12) 0.0108(12)
C3 0.0431(13) 0.0341(14) 0.0599(17) -0.0093(12) 0.0040(12) 0.0076(10)
C4 0.0353(11) 0.0308(12) 0.0441(13) -0.0032(10) -0.0009(10) 0.0017(9)
C5 0.0464(14) 0.0294(13) 0.0529(15) 0.0045(11) -0.0023(12) 0.0029(10)
C6 0.0497(14) 0.0340(13) 0.0403(13) 0.0089(11) 0.0007(11) -0.0049(11)
C7 0.0369(11) 0.0325(12) 0.0341(12) 0.0039(10) 0.0013(9) -0.0034(9)
C8 0.0462(13) 0.0442(14) 0.0274(11) 0.0061(10) 0.0063(10) -0.0034(11)
C9 0.0472(13) 0.0427(14) 0.0272(11) -0.0002(10) 0.0104(10) 0.0046(11)
C10 0.0391(12) 0.0337(12) 0.0258(11) -0.0006(9) 0.0048(9) 0.0050(9)
C11 0.0331(11) 0.0282(11) 0.0303(11) 0.0004(9) 0.0005(9) 0.0008(9)
C12 0.0332(11) 0.0301(12) 0.0335(12) -0.0018(9) 0.0012(9) 0.0016(9)
C13 0.0485(14) 0.0379(14) 0.0334(12) 0.0028(10) 0.0076(10) 0.0096(10)
C14 0.0459(15) 0.0591(19) 0.085(2) 0.0017(17) 0.0088(15) 0.0016(13)
C15 0.0667(18) 0.0568(19) 0.072(2) -0.0108(16) 0.0009(15) 0.0275(15)
C16 0.074(2) 0.099(3) 0.0386(15) 0.0192(17) 0.0099(14) 0.0223(19)
C17 0.0496(15) 0.0397(15) 0.0648(18) -0.0140(13) 0.0116(13) -0.0011(11)
C18 0.076(2) 0.0512(19) 0.096(3) -0.0334(18) 0.0212(18) -0.0058(16)
C19 0.177(5) 0.118(4) 0.107(3) -0.044(3) 0.086(3) -0.102(4)
C20 0.091(3) 0.076(3) 0.192(5) -0.061(3) -0.060(3) 0.018(2)
C21 0.0604(16) 0.0385(15) 0.0433(14) 0.0039(12) 0.0200(12) 0.0032(12)
C99 0.075(2) 0.089(3) 0.076(2) -0.012(2) -0.0096(19) 0.0063(19)
Cl1 0.0594(4) 0.0459(4) 0.0384(3) 0.0029(3) 0.0017(3) -0.0019(3)

loop_
_atom_type_symbol
_atom_type_description
_atom_type_scat_dispersion_real
_atom_type_scat_dispersion_imag
_atom_type_scat_source
C C 0.0033 0.0016 'International Tables Vol C Tables 4.2.6.8 and 6.1.1.4'
H H 0.0000 0.0000 'International Tables Vol C Tables 4.2.6.8 and 6.1.1.4'
N N 0.0061 0.0033 'International Tables Vol C Tables 4.2.6.8 and 6.1.1.4'
O O 0.0106 0.0060 'International Tables Vol C Tables 4.2.6.8 and 6.1.1.4'
P P 0.1023 0.0942 'International Tables Vol C Tables 4.2.6.8 and 6.1.1.4'
Cl Cl 0.1484 0.1585 'International Tables Vol C Tables 4.2.6.8 and 6.1.1.4'
Ru Ru -1.2594 0.8363 'International Tables Vol C Tables 4.2.6.8 and 6.1.1.4'

loop_
_geom_angle_atom_site_label_1
_geom_angle_atom_site_label_2
_geom_angle_atom_site_label_3
_geom_angle
C21 Ru1 N2 174.36(10)
C21 Ru1 N3 102.45(10)
N2 Ru1 N3 77.48(7)
C21 Ru1 P1 98.77(8)
N2 Ru1 P1 80.54(5)
N3 Ru1 P1 157.06(5)
C21 Ru1 Cl1 94.83(9)
N2 Ru1 Cl1 90.73(5)
N3 Ru1 Cl1 80.99(5)
P1 Ru1 Cl1 105.91(2)
N1 P1 C13 103.01(11)
N1 P1 C17 101.38(12)
C13 P1 C17 110.55(12)
N1 P1 Ru1 100.42(8)
C13 P1 Ru1 119.64(8)
C17 P1 Ru1 117.99(8)
C10 N1 P1 119.95(17)
C10 N2 C11 119.91(19)
C10 N2 Ru1 123.22(15)
C11 N2 Ru1 116.68(14)
C1 N3 C12 117.2(2)
C1 N3 Ru1 130.10(17)
C12 N3 Ru1 112.73(14)
N3 C1 C2 122.3(2)
C3 C2 C1 120.9(2)
C2 C3 C4 119.1(2)
C3 C4 C12 116.9(2)
C3 C4 C5 124.6(2)
C12 C4 C5 118.5(2)
C6 C5 C4 121.8(2)
C5 C6 C7 120.8(2)
C11 C7 C8 116.9(2)
C11 C7 C6 118.3(2)
C8 C7 C6 124.8(2)
C9 C8 C7 120.2(2)
C8 C9 C10 119.6(2)
N2 C10 N1 115.8(2)
N2 C10 C9 120.7(2)
N1 C10 C9 123.5(2)
N2 C11 C7 122.6(2)
N2 C11 C12 115.89(19)
C7 C11 C12 121.5(2)
N3 C12 C4 123.5(2)
N3 C12 C11 117.21(19)
C4 C12 C11 119.2(2)
C15 C13 C14 106.9(2)
C15 C13 C16 110.7(2)
C14 C13 C16 108.8(2)
C15 C13 P1 117.14(18)
C14 C13 P1 106.28(17)
C16 C13 P1 106.77(18)
C18 C17 C19 109.1(3)
C18 C17 C20 106.0(3)
C19 C17 C20 109.7(4)
C18 C17 P1 115.2(2)
C19 C17 P1 108.6(2)
C20 C17 P1 108.1(2)
O1 C21 Ru1 177.4(3)

loop_
_geom_bond_atom_site_label_1
_geom_bond_atom_site_label_2
_geom_bond_distance
Ru1 C21 1.843(3)
Ru1 N2 2.0705(18)
Ru1 N3 2.1537(19)
Ru1 P1 2.2849(6)
Ru1 Cl1 2.5885(7)
P1 N1 1.725(2)
P1 C13 1.889(2)
P1 C17 1.893(3)
O1 C21 1.151(3)
O2 C99 1.379(4)
N1 C10 1.363(3)
N2 C10 1.332(3)
N2 C11 1.360(3)
N3 C1 1.328(3)
N3 C12 1.371(3)
C1 C2 1.395(4)
C2 C3 1.355(4)
C3 C4 1.403(3)
C4 C12 1.407(3)
C4 C5 1.427(4)
C5 C6 1.351(4)
C6 C7 1.433(3)
C7 C11 1.389(3)
C7 C8 1.416(3)
C8 C9 1.364(3)
C9 C10 1.411(3)
C11 C12 1.424(3)
C13 C15 1.518(4)
C13 C14 1.524(4)
C13 C16 1.532(4)
C17 C18 1.517(4)
C17 C19 1.523(5)
C17 C20 1.526(5)
